data_4311185
loop_
_publ_author_name
'Filipe A. Almeida Paz'
'Jacek Klinowski'

_publ_contact_author_address
; Department of Chemistry
  University of Cambridge
  Lensfield Road
  Cambridge
  CB2 1EW
  United Kingdom
;
_publ_contact_author_email jk18@cam.ac.uk
_publ_contact_author_fax '+44 1223 336362'
_publ_contact_author_name 'Professor Jacek Klinowski'
_publ_contact_author_phone '+44 1224 336514'
_publ_section_title
;
 Synthesis and Characterization of a Novel Cadmium-Organic Framework with
 Trimesic Acid and 1,2-Bis(4-pyridyl)ethane
;
_journal_name_full 'Inorganic Chemistry'
_journal_page_first 3948
_journal_page_last 3954
_journal_paper_doi 10.1021/ic049794z
_journal_volume 43
_journal_year 2004
_chemical_formula_sum 'C21 H21 Cd1.5 N2 O9'
_chemical_formula_weight 614.00
_chemical_name_systematic
; 
 ? 
;
_space_group_IT_number 15
_symmetry_cell_setting monoclinic
_symmetry_space_group_name_Hall '-C 2yc'
_symmetry_space_group_name_H-M 'C 1 2/c 1'
_atom_sites_solution_hydrogens geom
_atom_sites_solution_primary direct
_atom_sites_solution_secondary difmap
_audit_creation_date '7th of February, 2004'
_audit_creation_method 'SHELXL-97, manual editing plus enCIFer'
_cell_angle_alpha 90.00
_cell_angle_beta 91.978(2)
_cell_angle_gamma 90.00
_cell_formula_units_Z 8
_cell_length_a 10.8264(5)
_cell_length_b 17.4563(5)
_cell_length_c 24.2605(11)
_cell_measurement_reflns_used 21037
_cell_measurement_temperature 180(2)
_cell_measurement_theta_max 27.48
_cell_measurement_theta_min 1
_cell_volume 4582.2(3)
_computing_cell_refinement 'HKL Scalepack (Otwinowski & Minor 1997)'
_computing_data_collection 'Collect (Nonius 1998)'
_computing_data_reduction
;
 HKL Denzo and Scalepack (Otwinowski & Minor 1997)
;
_computing_molecular_graphics 'SHELXTL (Bruker 2001)'
_computing_publication_material 'SHELXTL (Bruker 2001)'
_computing_structure_refinement 'SHELXTL (Bruker 2001)'
_computing_structure_solution 'SIR-92 (Altomare at al. 1994)'
_diffrn_ambient_temperature 180(2)
_diffrn_measured_fraction_theta_full 0.978
_diffrn_measured_fraction_theta_max 0.978
_diffrn_measurement_device_type 'Nonius Kappa CCD'
_diffrn_measurement_method 'Thin slice \w and \f scans'
_diffrn_radiation_monochromator graphite
_diffrn_radiation_source 'fine-focus sealed tube'
_diffrn_radiation_type MoK\a
_diffrn_radiation_wavelength 0.71073
_diffrn_reflns_av_R_equivalents 0.0499
_diffrn_reflns_av_sigmaI/netI 0.0701
_diffrn_reflns_limit_h_max 14
_diffrn_reflns_limit_h_min -14
_diffrn_reflns_limit_k_max 22
_diffrn_reflns_limit_k_min -22
_diffrn_reflns_limit_l_max 31
_diffrn_reflns_limit_l_min -31
_diffrn_reflns_number 14470
_diffrn_reflns_theta_full 27.49
_diffrn_reflns_theta_max 27.49
_diffrn_reflns_theta_min 3.77
_diffrn_standards_number 0
_exptl_absorpt_coefficient_mu 1.459
_exptl_absorpt_correction_T_max 1.000
_exptl_absorpt_correction_T_min 0.931
_exptl_absorpt_correction_type multi-scan
_exptl_absorpt_process_details
;
 multi-scan from symmetry-related measurements (Blessing 1995)
;
_exptl_crystal_colour Colourless
_exptl_crystal_density_diffrn 1.780
_exptl_crystal_density_method 'not measured'
_exptl_crystal_description Block
_exptl_crystal_F_000 2440
_exptl_crystal_size_max 0.23
_exptl_crystal_size_mid 0.12
_exptl_crystal_size_min 0.05
_refine_diff_density_max 0.983
_refine_diff_density_min -0.781
_refine_diff_density_rms 0.123
_refine_ls_extinction_method none
_refine_ls_goodness_of_fit_ref 1.039
_refine_ls_hydrogen_treatment mixed
_refine_ls_matrix_type full
_refine_ls_number_parameters 265
_refine_ls_number_reflns 5145
_refine_ls_number_restraints 15
_refine_ls_restrained_S_all 1.064
_refine_ls_R_factor_all 0.0762
_refine_ls_R_factor_gt 0.0463
_refine_ls_shift/su_max 0.004
_refine_ls_shift/su_mean 0.000
_refine_ls_structure_factor_coef Fsqd
_refine_ls_weighting_details 'calc w=1/[\s^2^(Fo^2^)+(0.0572P)^2^+7.0573P] where P=(Fo^2^+2Fc^2^)/3'
_refine_ls_weighting_scheme calc
_refine_ls_wR_factor_gt 0.1106
_refine_ls_wR_factor_ref 0.1203
_reflns_number_gt 3693
_reflns_number_total 5145
_reflns_threshold_expression I>2\s(I)
_cod_data_source_file ic049794zsi20040216_074741.cif
_cod_data_source_block 230806
_cod_depositor_comments
;
The following automatic conversions were performed:
'_symmetry_cell_setting' value 'Monoclinic' changed to 'monoclinic'
according to '/home/saulius/struct/CIF-dictionaries/cif_core.dic'
dictionary named 'cif_core.dic' version 2.4.1 from
2010-06-29.

'_exptl_absorpt_correction_type' value 'multiscan' changed to
'multi-scan' according to
'/home/saulius/struct/CIF-dictionaries/cif_core.dic' dictionary named
'cif_core.dic' version 2.4.1 from 2010-06-29.

Automatic conversion script
Id: cif_fix_enum 1527 2010-12-29 10:47:43Z saulius 
;
_cod_original_formula_sum 'C21 H21 Cd1.50 N2 O9'
_cod_database_code 4311185

loop_
_symmetry_equiv_pos_as_xyz
'x, y, z'
'-x, y, -z+1/2'
'x+1/2, y+1/2, z'
'-x+1/2, y+1/2, -z+1/2'
'-x, -y, -z'
'x, -y, z-1/2'
'-x+1/2, -y+1/2, -z'
'x+1/2, -y+1/2, z-1/2'

loop_
_atom_site_label
_atom_site_type_symbol
_atom_site_fract_x
_atom_site_fract_y
_atom_site_fract_z
_atom_site_U_iso_or_equiv
_atom_site_adp_type
_atom_site_occupancy
_atom_site_symmetry_multiplicity
_atom_site_calc_flag
_atom_site_refinement_flags
_atom_site_disorder_assembly
_atom_site_disorder_group
Cd1 Cd 0.5000 0.19027(3) 0.7500 0.03758(17) Uani 1 2 d S . .
Cd2 Cd 0.67137(3) 0.597224(17) 1.005753(14) 0.02484(12) Uani 1 1 d . . .
O21 O 0.5668(3) 0.52457(18) 1.07187(15) 0.0335(8) Uani 1 1 d D . .
H21A H 0.480(2) 0.532(2) 1.061(2) 0.040 Uiso 1 1 d D . .
H21B H 0.591(4) 0.4710(14) 1.070(2) 0.040 Uiso 1 1 d D . .
O22 O 0.8135(3) 0.65181(19) 0.95126(15) 0.0345(8) Uani 1 1 d D . .
H22A H 0.859(4) 0.693(2) 0.9666(19) 0.041 Uiso 1 1 d D . .
H22B H 0.749(3) 0.659(3) 0.9243(16) 0.041 Uiso 1 1 d D . .
N11 N 0.6531(3) 0.1057(2) 0.73513(16) 0.0551(14) Uani 1 1 d G . .
C11 C 0.7229(4) 0.1040(2) 0.68812(14) 0.0590(18) Uani 1 1 d G . .
H11 H 0.7026 0.1370 0.6580 0.071 Uiso 1 1 calc R . .
C12 C 0.8223(4) 0.0540(3) 0.68514(17) 0.0654(19) Uani 1 1 d G . .
H12 H 0.8700 0.0528 0.6530 0.078 Uiso 1 1 calc R . .
C13 C 0.8519(3) 0.0056(2) 0.7292(2) 0.0613(18) Uani 1 1 d GD . .
C14 C 0.7821(5) 0.0073(2) 0.77617(18) 0.087(3) Uani 1 1 d G . .
H14 H 0.8024 -0.0257 0.8063 0.105 Uiso 1 1 calc R . .
C15 C 0.6827(4) 0.0573(3) 0.77916(15) 0.087(3) Uani 1 1 d G . .
H15 H 0.6350 0.0585 0.8113 0.105 Uiso 1 1 calc R . .
C16 C 0.9535(6) -0.0535(4) 0.7254(3) 0.078(2) Uani 1 1 d D . .
H16A H 0.9987 -0.0442 0.6912 0.117 Uiso 1 1 calc R . .
H16B H 0.9153 -0.1049 0.7223 0.117 Uiso 1 1 calc R . .
C21 C 0.7127(4) 0.2699(3) 0.8865(2) 0.0272(11) Uani 1 1 d . . .
C22 C 0.7020(4) 0.3439(3) 0.9067(2) 0.0275(11) Uani 1 1 d . . .
H22 H 0.6427 0.3776 0.8902 0.033 Uiso 1 1 calc R . .
C23 C 0.7762(4) 0.3695(3) 0.95041(19) 0.0243(10) Uani 1 1 d . . .
C24 C 0.7583(4) 0.4492(3) 0.9737(2) 0.0287(11) Uani 1 1 d . . .
O241 O 0.6758(3) 0.49064(17) 0.95030(14) 0.0312(8) Uani 1 1 d . . .
O242 O 0.8213(3) 0.47141(19) 1.01394(16) 0.0437(10) Uani 1 1 d . . .
C25 C 0.8657(4) 0.3205(2) 0.9734(2) 0.0231(10) Uani 1 1 d . . .
H25 H 0.9173 0.3374 1.0035 0.028 Uiso 1 1 calc R . .
C26 C 0.8796(4) 0.2469(2) 0.9525(2) 0.0249(10) Uani 1 1 d . . .
C27 C 0.9808(4) 0.1956(2) 0.9754(2) 0.0247(10) Uani 1 1 d . . .
O271 O 1.0584(3) 0.21985(17) 1.01068(15) 0.0317(8) Uani 1 1 d . . .
O272 O 0.9857(3) 0.12730(18) 0.95782(15) 0.0351(8) Uani 1 1 d . . .
C28 C 0.8016(4) 0.2222(3) 0.9101(2) 0.0292(11) Uani 1 1 d . . .
H28 H 0.8090 0.1713 0.8969 0.035 Uiso 1 1 calc R . .
C29 C 0.6298(5) 0.2431(3) 0.8397(2) 0.0358(13) Uani 1 1 d . . .
O291 O 0.5615(5) 0.1877(3) 0.84576(18) 0.0812(17) Uani 1 1 d . . .
O292 O 0.6288(6) 0.2764(2) 0.7948(2) 0.0892(19) Uani 1 1 d . . .
C36 C 0.9550(13) 0.6932(11) 1.2320(6) 0.093(4) Uiso 0.487(9) 1 d PD . 1
H36A H 0.9289 0.7474 1.2341 0.139 Uiso 0.487(9) 1 calc PR . 1
H36B H 0.8920 0.6650 1.2526 0.139 Uiso 0.487(9) 1 calc PR . 1
C33 C 0.9152(8) 0.6760(6) 1.1774(3) 0.053(2) Uiso 0.487(9) 1 d PGD . 1
C34 C 0.7940(8) 0.7011(5) 1.1697(3) 0.0457(15) Uiso 0.487(9) 1 d PG . 1
H34 H 0.7561 0.7301 1.1976 0.055 Uiso 0.487(9) 1 calc PR . 1
C35 C 0.7282(7) 0.6837(5) 1.1211(4) 0.0373(12) Uiso 0.487(9) 1 d PG . 1
H35 H 0.6453 0.7008 1.1158 0.045 Uiso 0.487(9) 1 calc PR . 1
N31 N 0.7835(9) 0.6411(6) 1.0803(3) 0.0285(11) Uiso 0.487(9) 1 d PG . 1
C31 C 0.9047(9) 0.6161(5) 1.0880(3) 0.0373(12) Uiso 0.487(9) 1 d PG . 1
H31 H 0.9426 0.5870 1.0601 0.045 Uiso 0.487(9) 1 calc PR . 1
C32 C 0.9706(7) 0.6335(5) 1.1366(4) 0.0457(15) Uiso 0.487(9) 1 d PG . 1
H32 H 1.0534 0.6164 1.1419 0.055 Uiso 0.487(9) 1 calc PR . 1
C36' C 0.9310(8) 0.6380(11) 1.2510(6) 0.093(4) Uiso 0.513(9) 1 d PD . 2
H36C H 0.9026 0.6814 1.2737 0.139 Uiso 0.513(9) 1 calc PR . 2
H36D H 0.9016 0.5897 1.2674 0.139 Uiso 0.513(9) 1 calc PR . 2
C33' C 0.8803(8) 0.6461(6) 1.1904(3) 0.053(2) Uiso 0.513(9) 1 d PGD . 2
C34' C 0.7631(8) 0.6760(5) 1.1791(3) 0.0457(15) Uiso 0.513(9) 1 d PG . 2
H34' H 0.7192 0.7001 1.2076 0.055 Uiso 0.513(9) 1 calc PR . 2
C35' C 0.7103(6) 0.6706(5) 1.1262(4) 0.0373(12) Uiso 0.513(9) 1 d PG . 2
H35' H 0.6302 0.6911 1.1186 0.045 Uiso 0.513(9) 1 calc PR . 2
N31' N 0.7745(8) 0.6354(6) 1.0846(3) 0.0285(11) Uiso 0.513(9) 1 d PG . 2
C31' C 0.8917(8) 0.6055(5) 1.0958(3) 0.0373(12) Uiso 0.513(9) 1 d PG . 2
H31' H 0.9356 0.5814 1.0674 0.045 Uiso 0.513(9) 1 calc PR . 2
C32' C 0.9446(7) 0.6108(5) 1.1487(4) 0.0457(15) Uiso 0.513(9) 1 d PG . 2
H32' H 1.0247 0.5904 1.1564 0.055 Uiso 0.513(9) 1 calc PR . 2
O4W O 0.9979(4) 0.5700(2) 0.91123(17) 0.0511(10) Uiso 1 1 d D . .
H4WA H 1.026(5) 0.609(2) 0.8869(18) 0.061 Uiso 1 1 d D . .
H4WB H 0.945(4) 0.530(2) 0.897(2) 0.061 Uiso 1 1 d D . .

loop_
_atom_site_aniso_label
_atom_site_aniso_U_11
_atom_site_aniso_U_22
_atom_site_aniso_U_33
_atom_site_aniso_U_23
_atom_site_aniso_U_13
_atom_site_aniso_U_12
Cd1 0.0416(3) 0.0353(3) 0.0347(3) 0.000 -0.0148(3) 0.000
Cd2 0.02314(19) 0.02143(19) 0.0293(2) -0.00233(14) -0.00869(14) 0.00326(14)
O21 0.0266(19) 0.0270(18) 0.046(2) -0.0025(16) -0.0051(17) 0.0003(15)
O22 0.031(2) 0.0351(19) 0.037(2) -0.0032(16) -0.0059(16) -0.0060(16)
N11 0.060(3) 0.060(3) 0.045(3) -0.003(3) -0.004(3) 0.016(3)
C11 0.064(4) 0.077(5) 0.036(4) -0.004(3) -0.009(3) 0.000(4)
C12 0.061(5) 0.087(5) 0.048(4) -0.016(4) -0.001(4) 0.013(4)
C13 0.048(4) 0.059(4) 0.076(5) -0.026(4) -0.015(4) 0.003(3)
C14 0.110(7) 0.074(5) 0.078(6) 0.020(4) 0.011(5) 0.037(5)
C15 0.109(7) 0.079(5) 0.074(6) 0.022(4) 0.008(5) 0.052(5)
C16 0.051(4) 0.054(4) 0.129(8) -0.024(4) -0.008(4) 0.011(3)
C21 0.024(2) 0.026(2) 0.031(3) 0.000(2) -0.008(2) 0.004(2)
C22 0.026(3) 0.024(2) 0.032(3) 0.005(2) -0.004(2) 0.005(2)
C23 0.021(2) 0.024(2) 0.028(3) -0.001(2) -0.002(2) 0.001(2)
C24 0.027(3) 0.024(2) 0.035(3) -0.002(2) -0.002(2) 0.004(2)
O241 0.0275(18) 0.0234(17) 0.042(2) -0.0013(15) -0.0054(16) 0.0070(15)
O242 0.047(2) 0.032(2) 0.050(2) -0.0155(17) -0.0236(19) 0.0127(17)
C25 0.019(2) 0.021(2) 0.029(3) -0.0015(19) -0.005(2) 0.0021(19)
C26 0.023(2) 0.021(2) 0.031(3) -0.0006(19) -0.005(2) 0.0047(19)
C27 0.019(2) 0.022(2) 0.034(3) 0.004(2) -0.002(2) 0.0070(19)
O271 0.0247(18) 0.0253(17) 0.044(2) -0.0019(15) -0.0125(16) 0.0042(15)
O272 0.0310(19) 0.0206(17) 0.053(2) -0.0051(16) -0.0145(17) 0.0083(15)
C28 0.032(3) 0.022(2) 0.033(3) -0.006(2) -0.008(2) 0.002(2)
C29 0.041(3) 0.031(3) 0.035(3) -0.006(2) -0.013(2) 0.013(3)
O291 0.078(3) 0.129(4) 0.036(3) -0.005(3) -0.012(2) -0.061(3)
O292 0.148(5) 0.047(3) 0.069(4) 0.023(2) -0.063(3) -0.035(3)

loop_
_atom_type_symbol
_atom_type_description
_atom_type_scat_dispersion_real
_atom_type_scat_dispersion_imag
_atom_type_scat_source
C C 0.0033 0.0016 'International Tables Vol C Tables 4.2.6.8 and 6.1.1.4'
H H 0.0000 0.0000 'International Tables Vol C Tables 4.2.6.8 and 6.1.1.4'
O O 0.0106 0.0060 'International Tables Vol C Tables 4.2.6.8 and 6.1.1.4'
N N 0.0061 0.0033 'International Tables Vol C Tables 4.2.6.8 and 6.1.1.4'
Cd Cd -0.8075 1.2024 'International Tables Vol C Tables 4.2.6.8 and 6.1.1.4'

loop_
_geom_angle_atom_site_label_1
_geom_angle_atom_site_label_2
_geom_angle_atom_site_label_3
_geom_angle
_geom_angle_site_symmetry_1
_geom_angle_site_symmetry_3
_geom_angle_publ_flag
N11 Cd1 N11 98.3(2) 2_656 . no
N11 Cd1 O292 142.11(17) 2_656 . no
N11 Cd1 O292 93.83(19) . . no
N11 Cd1 O292 93.83(19) 2_656 2_656 no
N11 Cd1 O292 142.11(17) . 2_656 no
O292 Cd1 O292 98.2(2) . 2_656 no
N11 Cd1 O291 87.80(18) 2_656 2_656 no
N11 Cd1 O291 90.77(15) . 2_656 no
O292 Cd1 O291 127.9(2) . 2_656 no
O292 Cd1 O291 53.86(16) 2_656 2_656 no
N11 Cd1 O291 90.77(15) 2_656 . no
N11 Cd1 O291 87.80(18) . . no
O292 Cd1 O291 53.86(16) . . no
O292 Cd1 O291 127.9(2) 2_656 . no
O291 Cd1 O291 177.8(3) 2_656 . no
N11 Cd1 C29 117.20(16) 2_656 . no
N11 Cd1 C29 89.31(15) . . no
O292 Cd1 C29 26.97(16) . . no
O292 Cd1 C29 116.48(16) 2_656 . no
O291 Cd1 C29 154.7(2) 2_656 . no
O291 Cd1 C29 26.98(15) . . no
N11 Cd1 C29 89.31(15) 2_656 2_656 no
N11 Cd1 C29 117.20(16) . 2_656 no
O292 Cd1 C29 116.48(16) . 2_656 no
O292 Cd1 C29 26.97(16) 2_656 2_656 no
O291 Cd1 C29 26.98(15) 2_656 2_656 no
O291 Cd1 C29 154.7(2) . 2_656 no
C29 Cd1 C29 140.2(2) . 2_656 no
O22 Cd2 N31 88.1(3) . . no
O22 Cd2 N31' 92.5(3) . . no
N31 Cd2 N31' 4.4(5) . . no
O22 Cd2 O241 88.32(12) . . no
N31 Cd2 O241 135.8(3) . . no
N31' Cd2 O241 135.1(3) . . no
O22 Cd2 O272 101.73(13) . 3_455 no
N31 Cd2 O272 138.0(3) . 3_455 no
N31' Cd2 O272 137.4(3) . 3_455 no
O241 Cd2 O272 85.75(11) . 3_455 no
O22 Cd2 O21 165.81(12) . . no
N31 Cd2 O21 84.1(3) . . no
N31' Cd2 O21 79.6(3) . . no
O241 Cd2 O21 89.02(12) . . no
O272 Cd2 O21 91.96(13) 3_455 . no
O22 Cd2 O271 90.63(12) . 3_455 no
N31 Cd2 O271 85.5(3) . 3_455 no
N31' Cd2 O271 86.3(3) . 3_455 no
O241 Cd2 O271 138.63(11) . 3_455 no
O272 Cd2 O271 54.06(11) 3_455 3_455 no
O21 Cd2 O271 100.52(11) . 3_455 no
Cd2 O21 H21A 103(3) . . no
Cd2 O21 H21B 110(3) . . no
H21A O21 H21B 112(3) . . no
Cd2 O22 H22A 117(3) . . no
Cd2 O22 H22B 88(3) . . no
H22A O22 H22B 122(3) . . no
C11 N11 C15 120.0 . . no
C11 N11 Cd1 124.6(2) . . no
C15 N11 Cd1 115.2(2) . . no
C12 C11 N11 120.0 . . no
C12 C11 H11 120.0 . . no
N11 C11 H11 120.0 . . no
C11 C12 C13 120.0 . . no
C11 C12 H12 120.0 . . no
C13 C12 H12 120.0 . . no
C14 C13 C12 120.0 . . no
C14 C13 C16 118.8(5) . . no
C12 C13 C16 121.1(4) . . no
C13 C14 C15 120.0 . . no
C13 C14 H14 120.0 . . no
C15 C14 H14 120.0 . . no
C14 C15 N11 120.0 . . no
C14 C15 H15 120.0 . . no
N11 C15 H15 120.0 . . no
C13 C16 C16 114.3(6) . 2_756 no
C13 C16 H16A 108.7 . . no
C16 C16 H16A 108.7 2_756 . no
C13 C16 H16B 108.7 . . no
C16 C16 H16B 108.7 2_756 . no
H16A C16 H16B 107.6 . . no
C28 C21 C22 118.6(4) . . no
C28 C21 C29 121.2(4) . . no
C22 C21 C29 120.2(4) . . no
C23 C22 C21 121.2(4) . . no
C23 C22 H22 119.4 . . no
C21 C22 H22 119.4 . . no
C22 C23 C25 119.1(4) . . no
C22 C23 C24 120.2(4) . . no
C25 C23 C24 120.6(4) . . no
O242 C24 O241 122.5(4) . . no
O242 C24 C23 120.5(4) . . no
O241 C24 C23 117.0(4) . . no
C24 O241 Cd2 103.2(3) . . no
C26 C25 C23 120.2(4) . . no
C26 C25 H25 119.9 . . no
C23 C25 H25 119.9 . . no
C28 C26 C25 119.3(4) . . no
C28 C26 C27 120.7(4) . . no
C25 C26 C27 120.0(4) . . no
O271 C27 O272 120.9(4) . . no
O271 C27 C26 120.9(4) . . no
O272 C27 C26 118.2(4) . . no
C27 O271 Cd2 89.7(2) . 3_545 no
C27 O272 Cd2 95.1(3) . 3_545 no
C26 C28 C21 121.5(4) . . no
C26 C28 H28 119.2 . . no
C21 C28 H28 119.2 . . no
O291 C29 O292 119.2(5) . . no
O291 C29 C21 120.2(5) . . no
O292 C29 C21 120.6(5) . . no
O291 C29 Cd1 62.0(3) . . no
O292 C29 Cd1 57.5(3) . . no
C21 C29 Cd1 174.3(4) . . no
C29 O291 Cd1 91.0(3) . . no
C29 O292 Cd1 95.5(4) . . no
C36 C36 C33 147(2) 2_757 . no
C36 C36 H36A 100.1 2_757 . no
C33 C36 H36A 100.1 . . no
C36 C36 H36B 100.1 2_757 . no
C33 C36 H36B 100.1 . . no
H36A C36 H36B 104.2 . . no
C34 C33 C32 120.0 . . no
C34 C33 C36 108.5(8) . . no
C32 C33 C36 131.1(8) . . no
C33 C34 C35 120.0 . . no
C33 C34 H34 120.0 . . no
C35 C34 H34 120.0 . . no
N31 C35 C34 120.0 . . no
N31 C35 H35 120.0 . . no
C34 C35 H35 120.0 . . no
C35 N31 C31 120.0 . . no
C35 N31 Cd2 121.0(5) . . no
C31 N31 Cd2 118.5(5) . . no
N31 C31 C32 120.0 . . no
N31 C31 H31 120.0 . . no
C32 C31 H31 120.0 . . no
C31 C32 C33 120.0 . . no
C31 C32 H32 120.0 . . no
C33 C32 H32 120.0 . . no
C36' C36' C33' 106.7(13) 2_757 . no
C36' C36' H36C 110.4 2_757 . no
C33' C36' H36C 110.4 . . no
C36' C36' H36D 110.4 2_757 . no
C33' C36' H36D 110.4 . . no
H36C C36' H36D 108.6 . . no
C34' C33' C32' 120.0 . . no
C34' C33' C36' 120.5(7) . . no
C32' C33' C36' 118.5(7) . . no
C35' C34' C33' 120.0 . . no
C35' C34' H34' 120.0 . . no
C33' C34' H34' 120.0 . . no
C34' C35' N31' 120.0 . . no
C34' C35' H35' 120.0 . . no
N31' C35' H35' 120.0 . . no
C31' N31' C35' 120.0 . . no
C31' N31' Cd2 118.2(5) . . no
C35' N31' Cd2 119.7(5) . . no
N31' C31' C32' 120.0 . . no
N31' C31' H31' 120.0 . . no
C32' C31' H31' 120.0 . . no
C31' C32' C33' 120.0 . . no
C31' C32' H32' 120.0 . . no
C33' C32' H32' 120.0 . . no
H4WA O4W H4WB 120(3) . . no

loop_
_geom_bond_atom_site_label_1
_geom_bond_atom_site_label_2
_geom_bond_distance
_geom_bond_site_symmetry_2
_geom_bond_publ_flag
Cd1 N11 2.258(3) 2_656 no
Cd1 N11 2.258(3) . no
Cd1 O292 2.298(4) . no
Cd1 O292 2.298(4) 2_656 no
Cd1 O291 2.395(4) 2_656 no
Cd1 O291 2.395(4) . no
Cd1 C29 2.712(5) . no
Cd1 C29 2.712(5) 2_656 no
Cd2 O22 2.272(4) . no
Cd2 N31 2.276(6) . no
Cd2 N31' 2.281(6) . no
Cd2 O241 2.297(3) . no
Cd2 O272 2.346(3) 3_455 no
Cd2 O21 2.364(3) . no
Cd2 O271 2.470(3) 3_455 no
O21 H21A 0.978(19) . no
O21 H21B 0.973(19) . no
O22 H22A 0.947(19) . no
O22 H22B 0.947(19) . no
N11 C11 1.3900 . no
N11 C15 1.3900 . no
C11 C12 1.3900 . no
C11 H11 0.9500 . no
C12 C13 1.3900 . no
C12 H12 0.9500 . no
C13 C14 1.3900 . no
C13 C16 1.513(6) . no
C14 C15 1.3900 . no
C14 H14 0.9500 . no
C15 H15 0.9500 . no
C16 C16 1.536(12) 2_756 no
C16 H16A 0.9900 . no
C16 H16B 0.9900 . no
C21 C28 1.382(6) . no
C21 C22 1.389(6) . no
C21 C29 1.496(7) . no
C22 C23 1.382(6) . no
C22 H22 0.9500 . no
C23 C25 1.394(6) . no
C23 C24 1.517(6) . no
C24 O242 1.234(6) . no
C24 O241 1.268(5) . no
C25 C26 1.392(6) . no
C25 H25 0.9500 . no
C26 C28 1.376(6) . no
C26 C27 1.507(6) . no
C27 O271 1.252(6) . no
C27 O272 1.268(5) . no
O271 Cd2 2.470(3) 3_545 no
O272 Cd2 2.346(3) 3_545 no
C28 H28 0.9500 . no
C29 O291 1.231(7) . no
C29 O292 1.236(7) . no
C36 C36 1.288(17) 2_757 no
C36 C33 1.409(12) . no
C36 H36A 0.9900 . no
C36 H36B 0.9900 . no
C33 C34 1.3900 . no
C33 C32 1.3900 . no
C34 C35 1.3900 . no
C34 H34 0.9500 . no
C35 N31 1.3900 . no
C35 H35 0.9500 . no
N31 C31 1.3900 . no
C31 C32 1.3900 . no
C31 H31 0.9500 . no
C32 H32 0.9500 . no
C36' C36' 1.497(18) 2_757 no
C36' C33' 1.559(14) . no
C36' H36C 0.9900 . no
C36' H36D 0.9900 . no
C33' C34' 1.3900 . no
C33' C32' 1.3900 . no
C34' C35' 1.3900 . no
C34' H34' 0.9500 . no
C35' N31' 1.3900 . no
C35' H35' 0.9500 . no
N31' C31' 1.3900 . no
C31' C32' 1.3900 . no
C31' H31' 0.9500 . no
C32' H32' 0.9500 . no
O4W H4WA 0.955(19) . no
O4W H4WB 0.964(19) . no

loop_
_geom_torsion_atom_site_label_1
_geom_torsion_atom_site_label_2
_geom_torsion_atom_site_label_3
_geom_torsion_atom_site_label_4
_geom_torsion
_geom_torsion_site_symmetry_1
_geom_torsion_site_symmetry_2
_geom_torsion_site_symmetry_3
_geom_torsion_site_symmetry_4
_geom_torsion_publ_flag
N11 Cd1 N11 C11 124.2(3) 2_656 . . . no
O292 Cd1 N11 C11 -91.8(3) . . . . no
O292 Cd1 N11 C11 16.9(4) 2_656 . . . no
O291 Cd1 N11 C11 36.3(3) 2_656 . . . no
O291 Cd1 N11 C11 -145.3(3) . . . . no
C29 Cd1 N11 C11 -118.4(3) . . . . no
C29 Cd1 N11 C11 30.7(3) 2_656 . . . no
N11 Cd1 N11 C15 -61.3(2) 2_656 . . . no
O292 Cd1 N11 C15 82.7(2) . . . . no
O292 Cd1 N11 C15 -168.6(3) 2_656 . . . no
O291 Cd1 N11 C15 -149.2(3) 2_656 . . . no
O291 Cd1 N11 C15 29.2(2) . . . . no
C29 Cd1 N11 C15 56.1(2) . . . . no
C29 Cd1 N11 C15 -154.8(2) 2_656 . . . no
C15 N11 C11 C12 0.0 . . . . no
Cd1 N11 C11 C12 174.3(3) . . . . no
N11 C11 C12 C13 0.0 . . . . no
C11 C12 C13 C14 0.0 . . . . no
C11 C12 C13 C16 175.4(4) . . . . no
C12 C13 C14 C15 0.0 . . . . no
C16 C13 C14 C15 -175.5(4) . . . . no
C13 C14 C15 N11 0.0 . . . . no
C11 N11 C15 C14 0.0 . . . . no
Cd1 N11 C15 C14 -174.8(3) . . . . no
C14 C13 C16 C16 -53.5(7) . . . 2_756 no
C12 C13 C16 C16 131.1(6) . . . 2_756 no
C28 C21 C22 C23 -1.6(7) . . . . no
C29 C21 C22 C23 178.9(5) . . . . no
C21 C22 C23 C25 1.9(7) . . . . no
C21 C22 C23 C24 -176.8(4) . . . . no
C22 C23 C24 O242 177.5(5) . . . . no
C25 C23 C24 O242 -1.2(7) . . . . no
C22 C23 C24 O241 -1.9(7) . . . . no
C25 C23 C24 O241 179.4(4) . . . . no
O242 C24 O241 Cd2 -5.3(6) . . . . no
C23 C24 O241 Cd2 174.1(3) . . . . no
O22 Cd2 O241 C24 91.5(3) . . . . no
N31 Cd2 O241 C24 5.9(5) . . . . no
N31' Cd2 O241 C24 -0.3(5) . . . . no
O272 Cd2 O241 C24 -166.6(3) 3_455 . . . no
O21 Cd2 O241 C24 -74.5(3) . . . . no
O271 Cd2 O241 C24 -179.4(3) 3_455 . . . no
C22 C23 C25 C26 -0.1(7) . . . . no
C24 C23 C25 C26 178.7(4) . . . . no
C23 C25 C26 C28 -2.1(7) . . . . no
C23 C25 C26 C27 176.8(4) . . . . no
C28 C26 C27 O271 174.0(5) . . . . no
C25 C26 C27 O271 -4.9(7) . . . . no
C28 C26 C27 O272 -5.6(7) . . . . no
C25 C26 C27 O272 175.5(4) . . . . no
O272 C27 O271 Cd2 4.8(5) . . . 3_545 no
C26 C27 O271 Cd2 -174.7(4) . . . 3_545 no
O271 C27 O272 Cd2 -5.1(5) . . . 3_545 no
C26 C27 O272 Cd2 174.5(4) . . . 3_545 no
C25 C26 C28 C21 2.5(7) . . . . no
C27 C26 C28 C21 -176.4(4) . . . . no
C22 C21 C28 C26 -0.7(8) . . . . no
C29 C21 C28 C26 178.8(5) . . . . no
C28 C21 C29 O291 59.9(8) . . . . no
C22 C21 C29 O291 -120.6(6) . . . . no
C28 C21 C29 O292 -120.3(6) . . . . no
C22 C21 C29 O292 59.2(7) . . . . no
C28 C21 C29 Cd1 -51(4) . . . . no
C22 C21 C29 Cd1 128(4) . . . . no
N11 Cd1 C29 O291 12.5(4) 2_656 . . . no
N11 Cd1 C29 O291 -86.5(4) . . . . no
O292 Cd1 C29 O291 173.6(7) . . . . no
O292 Cd1 C29 O291 122.3(4) 2_656 . . . no
O291 Cd1 C29 O291 -176.9(4) 2_656 . . . no
C29 Cd1 C29 O291 139.1(4) 2_656 . . . no
N11 Cd1 C29 O292 -161.1(4) 2_656 . . . no
N11 Cd1 C29 O292 99.9(4) . . . . no
O292 Cd1 C29 O292 -51.3(6) 2_656 . . . no
O291 Cd1 C29 O292 9.5(6) 2_656 . . . no
O291 Cd1 C29 O292 -173.6(7) . . . . no
C29 Cd1 C29 O292 -34.6(4) 2_656 . . . no
N11 Cd1 C29 C21 127(4) 2_656 . . . no
N11 Cd1 C29 C21 28(4) . . . . no
O292 Cd1 C29 C21 -72(4) . . . . no
O292 Cd1 C29 C21 -124(4) 2_656 . . . no
O291 Cd1 C29 C21 -63(4) 2_656 . . . no
O291 Cd1 C29 C21 114(4) . . . . no
C29 Cd1 C29 C21 -107(4) 2_656 . . . no
O292 C29 O291 Cd1 6.2(6) . . . . no
C21 C29 O291 Cd1 -174.0(4) . . . . no
N11 Cd1 O291 C29 -168.9(4) 2_656 . . . no
N11 Cd1 O291 C29 92.8(4) . . . . no
O292 Cd1 O291 C29 -3.6(4) . . . . no
O292 Cd1 O291 C29 -73.5(4) 2_656 . . . no
O291 Cd1 O291 C29 142.0(4) 2_656 . . . no
C29 Cd1 O291 C29 -78.9(6) 2_656 . . . no
O291 C29 O292 Cd1 -6.4(7) . . . . no
C21 C29 O292 Cd1 173.7(4) . . . . no
N11 Cd1 O292 C29 27.9(6) 2_656 . . . no
N11 Cd1 O292 C29 -80.9(4) . . . . no
O292 Cd1 O292 C29 135.1(5) 2_656 . . . no
O291 Cd1 O292 C29 -174.9(3) 2_656 . . . no
O291 Cd1 O292 C29 3.6(4) . . . . no
C29 Cd1 O292 C29 156.1(3) 2_656 . . . no
C36 C36 C33 C34 -175.2(18) 2_757 . . . no
C36 C36 C33 C32 13(3) 2_757 . . . no
C32 C33 C34 C35 0.0 . . . . no
C36 C33 C34 C35 -173.1(11) . . . . no
C33 C34 C35 N31 0.0 . . . . no
C34 C35 N31 C31 0.0 . . . . no
C34 C35 N31 Cd2 171.3(7) . . . . no
O22 Cd2 N31 C35 127.8(4) . . . . no
N31' Cd2 N31 C35 -63(6) . . . . no
O241 Cd2 N31 C35 -146.6(4) . . . . no
O272 Cd2 N31 C35 22.2(7) 3_455 . . . no
O21 Cd2 N31 C35 -64.1(4) . . . . no
O271 Cd2 N31 C35 37.0(4) 3_455 . . . no
O22 Cd2 N31 C31 -60.8(4) . . . . no
N31' Cd2 N31 C31 108(6) . . . . no
O241 Cd2 N31 C31 24.9(6) . . . . no
O272 Cd2 N31 C31 -166.3(3) 3_455 . . . no
O21 Cd2 N31 C31 107.3(4) . . . . no
O271 Cd2 N31 C31 -151.6(4) 3_455 . . . no
C35 N31 C31 C32 0.0 . . . . no
Cd2 N31 C31 C32 -171.5(6) . . . . no
N31 C31 C32 C33 0.0 . . . . no
C34 C33 C32 C31 0.0 . . . . no
C36 C33 C32 C31 171.3(13) . . . . no
C36' C36' C33' C34' -155.8(4) 2_757 . . . no
C36' C36' C33' C32' 35.3(7) 2_757 . . . no
C32' C33' C34' C35' 0.0 . . . . no
C36' C33' C34' C35' -168.7(10) . . . . no
C33' C34' C35' N31' 0.0 . . . . no
C34' C35' N31' C31' 0.0 . . . . no
C34' C35' N31' Cd2 163.2(6) . . . . no
O22 Cd2 N31' C31' -64.4(4) . . . . no
N31 Cd2 N31' C31' -76(6) . . . . no
O241 Cd2 N31' C31' 25.7(6) . . . . no
O272 Cd2 N31' C31' -174.8(3) 3_455 . . . no
O21 Cd2 N31' C31' 103.7(4) . . . . no
O271 Cd2 N31' C31' -154.9(4) 3_455 . . . no
O22 Cd2 N31' C35' 132.1(4) . . . . no
N31 Cd2 N31' C35' 121(6) . . . . no
O241 Cd2 N31' C35' -137.8(4) . . . . no
O272 Cd2 N31' C35' 21.7(6) 3_455 . . . no
O21 Cd2 N31' C35' -59.8(4) . . . . no
O271 Cd2 N31' C35' 41.6(4) 3_455 . . . no
C35' N31' C31' C32' 0.0 . . . . no
Cd2 N31' C31' C32' -163.5(6) . . . . no
N31' C31' C32' C33' 0.0 . . . . no
C34' C33' C32' C31' 0.0 . . . . no
C36' C33' C32' C31' 168.9(10) . . . . no
